data_2203334
loop_
_publ_author_name
'Wei, Chang-Mei'
'Jiang, Tao '
'Li, Yi-Zhi'
'Zhu, Hong-Jun '
'Wang, Jin-Tang '

_publ_section_title
;
 5-(8-Hydroxyquinolyl)guanidinium dichloride
;
_journal_issue 3
_journal_name_full 'Acta Crystallographica Section E'
_journal_page_first o442
_journal_page_last o443
_journal_paper_doi 10.1107/S1600536804004040
_journal_volume 60
_journal_year 2004
_chemical_formula_moiety 'C10 H12 N4 O 2+, 2Cl -'
_chemical_formula_sum 'C10 H12 Cl2 N4 O'
_chemical_formula_weight 275.14
_chemical_melting_point 542.5(5)
_chemical_name_systematic
;
5-(8-hydroxyquinolyl)guanidine dihydrochloride
;
_space_group_IT_number 15
_symmetry_cell_setting monoclinic
_symmetry_space_group_name_Hall '-C 2yc'
_symmetry_space_group_name_H-M 'C 1 2/c 1'
_atom_sites_solution_hydrogens geom
_atom_sites_solution_primary direct
_atom_sites_solution_secondary difmap
_cell_angle_alpha 90.00
_cell_angle_beta 103.30(3)
_cell_angle_gamma 90.00
_cell_formula_units_Z 8
_cell_length_a 10.715(2)
_cell_length_b 11.333(2)
_cell_length_c 22.720(5)
_cell_measurement_reflns_used 25
_cell_measurement_temperature 293(2)
_cell_measurement_theta_max 25.34
_cell_measurement_theta_min 2.11
_cell_volume 2685.0(10)
_computing_cell_refinement XSCANS
_computing_data_collection 'XSCANS (Bruker, 2000)'
_computing_data_reduction 'SHELXTL (Bruker, 2000)'
_computing_molecular_graphics SHELXTL
_computing_publication_material SHELXTL
_computing_structure_refinement SHELXTL
_computing_structure_solution SHELXTL
_diffrn_ambient_temperature 293(2)
_diffrn_measured_fraction_theta_full 0.996
_diffrn_measured_fraction_theta_max 0.996
_diffrn_measurement_device 'Siemens P4'
_diffrn_measurement_method '2\q/\w scans'
_diffrn_radiation_monochromator graphite
_diffrn_radiation_source 'fine-focus sealed tube'
_diffrn_radiation_type MoK\a
_diffrn_radiation_wavelength 0.71073
_diffrn_reflns_av_R_equivalents 0.0117
_diffrn_reflns_av_sigmaI/netI 0.0211
_diffrn_reflns_limit_h_max 12
_diffrn_reflns_limit_h_min 0
_diffrn_reflns_limit_k_max 13
_diffrn_reflns_limit_k_min 0
_diffrn_reflns_limit_l_max 26
_diffrn_reflns_limit_l_min -26
_diffrn_reflns_number 2501
_diffrn_reflns_theta_full 25.00
_diffrn_reflns_theta_max 24.98
_diffrn_reflns_theta_min 1.84
_diffrn_standards_decay_% 2.54
_diffrn_standards_interval_count 97
_diffrn_standards_number 3
_exptl_absorpt_coefficient_mu 0.473
_exptl_absorpt_correction_T_max 0.9
_exptl_absorpt_correction_T_min 0.8
_exptl_absorpt_correction_type psi-scan
_exptl_absorpt_process_details '(XPREP in SHELXTL; Bruker, 2000)'
_exptl_crystal_colour yellow
_exptl_crystal_density_diffrn 1.361
_exptl_crystal_density_method 'not measured'
_exptl_crystal_description prism
_exptl_crystal_F_000 1136
_exptl_crystal_size_max 0.3
_exptl_crystal_size_mid 0.25
_exptl_crystal_size_min 0.22
_refine_diff_density_max 0.713
_refine_diff_density_min -0.426
_refine_ls_extinction_method none
_refine_ls_goodness_of_fit_ref 1.048
_refine_ls_hydrogen_treatment constr
_refine_ls_matrix_type full
_refine_ls_number_parameters 154
_refine_ls_number_reflns 2366
_refine_ls_number_restraints 0
_refine_ls_restrained_S_all 1.165
_refine_ls_R_factor_all 0.0511
_refine_ls_R_factor_gt 0.0453
_refine_ls_shift/su_max 0.000
_refine_ls_shift/su_mean 0.000
_refine_ls_structure_factor_coef Fsqd
_refine_ls_weighting_details 'calc w = 1/[\s^2^(Fo^2^)+(0.09P)^2^+1.95P] where P = (Fo^2^+2Fc^2^)/3'
_refine_ls_weighting_scheme calc
_refine_ls_wR_factor_gt 0.1369
_refine_ls_wR_factor_ref 0.1386
_reflns_number_gt 1885
_reflns_number_total 2366
_reflns_threshold_expression I>2\s(I)
_cod_data_source_file ob6354.cif
_cod_data_source_block I
_cod_depositor_comments
;
The following automatic conversions were performed:
'_symmetry_cell_setting' value 'Monoclinic' changed to 'monoclinic'
according to '/home/saulius/struct/CIF-dictionaries/cif_core.dic'
dictionary named 'cif_core.dic' version 2.4.1 from 2010-06-29.

Automatic conversion script
Id: cif_fix_enum 1527 2010-12-29 10:47:43Z saulius 

The following automatic conversions were performed:

'_chemical_melting_point' value '542-543' was changed to '542.5(5)' -
the average value was taken and precision was estimated.

Automatic conversion script
Id: cif_fix_values 1646 2011-03-28 12:23:43Z adriana 

The following automatic conversions were performed:

'_chemical_melting_point' value '542-543' was changed to '542.5(5)' -
the average value was taken and precision was
estimated.

'_symmetry_cell_setting' value 'Monoclinic' changed to
'monoclinic' according to
/home/saulius/struct/CIF-dictionaries/cif_core.dic dictionary named
'cif_core.dic' version 2.4.1 from 2010-06-29.

Automatic conversion script
Id: cif_fix_values 1715 2011-07-08 13:25:40Z adriana 
;
_cod_original_sg_symbol_H-M 'C 2/c  '
_cod_database_code 2203334

loop_
_symmetry_equiv_pos_as_xyz
'x, y, z'
'-x, y, -z+1/2'
'x+1/2, y+1/2, z'
'-x+1/2, y+1/2, -z+1/2'
'-x, -y, -z'
'x, -y, z-1/2'
'-x+1/2, -y+1/2, -z'
'x+1/2, -y+1/2, z-1/2'

loop_
_atom_site_label
_atom_site_fract_x
_atom_site_fract_y
_atom_site_fract_z
_atom_site_U_iso_or_equiv
_atom_site_adp_type
_atom_site_calc_flag
_atom_site_refinement_flags
_atom_site_occupancy
_atom_site_type_symbol
C1 1.2590(3) 1.0302(3) 0.42151(14) 0.0341(5) Uani d U 1 C
H1 1.3457 1.0492 0.4295 0.041 Uiso calc R 1 H
C2 1.1759(3) 1.0784(3) 0.37068(14) 0.0340(5) Uani d U 1 C
H2 1.2050 1.1317 0.3457 0.041 Uiso calc R 1 H
C3 1.0491(3) 1.0440(3) 0.35888(13) 0.0323(5) Uani d U 1 C
H3 0.9932 1.0723 0.3242 0.039 Uiso calc R 1 H
C4 1.0018(3) 0.9689(3) 0.39685(13) 0.0304(4) Uani d U 1 C
C5 0.8718(3) 0.9363(3) 0.38835(13) 0.0325(4) Uani d U 1 C
C6 0.8358(3) 0.8577(3) 0.42718(13) 0.0340(5) Uani d U 1 C
H6 0.7508 0.8332 0.4200 0.041 Uiso calc R 1 H
C7 0.9244(3) 0.8139(3) 0.47745(13) 0.0316(5) Uani d U 1 C
H7 0.8974 0.7622 0.5038 0.038 Uiso calc R 1 H
C8 1.0539(3) 0.8471(3) 0.48843(12) 0.0285(4) Uani d U 1 C
C9 1.0878(3) 0.9217(3) 0.44814(12) 0.0282(4) Uani d U 1 C
C10 0.7523(3) 0.9455(3) 0.28186(13) 0.0350(5) Uani d U 1 C
Cl1 0.07744(8) 0.70303(7) 0.33352(3) 0.0428(3) Uani d . 1 Cl
Cl2 0.46422(8) 0.84034(7) 0.37643(4) 0.0424(3) Uani d . 1 Cl
N1 1.2178(2) 0.9594(2) 0.45793(11) 0.0320(4) Uani d U 1 N
H1A 1.2717 0.9341 0.4895 0.038 Uiso calc R 1 H
N2 0.7795(2) 0.9870(2) 0.33973(11) 0.0336(5) Uani d U 1 N
H2A 0.7381 1.0479 0.3474 0.040 Uiso calc R 1 H
N3 0.6642(2) 1.0026(3) 0.24133(12) 0.0418(6) Uani d U 1 N
H3A 0.6461 0.9800 0.2042 0.050 Uiso calc R 1 H
H3B 0.6252 1.0623 0.2522 0.050 Uiso calc R 1 H
N4 0.8161(3) 0.8536(3) 0.26882(13) 0.0481(7) Uani d U 1 N
H4A 0.8015 0.8276 0.2323 0.058 Uiso calc R 1 H
H4B 0.8724 0.8197 0.2968 0.058 Uiso calc R 1 H
O1 1.14419(19) 0.8084(2) 0.53612(9) 0.0366(5) Uani d U 1 O
H1C 1.1056 0.7553 0.5597 0.055 Uiso d R 1 H

loop_
_atom_site_aniso_label
_atom_site_aniso_U_11
_atom_site_aniso_U_22
_atom_site_aniso_U_33
_atom_site_aniso_U_12
_atom_site_aniso_U_13
_atom_site_aniso_U_23
C1 0.0259(9) 0.0360(9) 0.0391(9) 0.0030(8) 0.0047(8) -0.0011(8)
C2 0.0262(9) 0.0367(10) 0.0378(9) 0.0021(8) 0.0045(8) 0.0004(8)
C3 0.0272(9) 0.0333(9) 0.0346(9) 0.0010(8) 0.0036(8) -0.0008(8)
C4 0.0259(8) 0.0326(8) 0.0309(8) 0.0037(7) 0.0032(7) -0.0042(7)
C5 0.0287(8) 0.0355(8) 0.0314(8) 0.0034(7) 0.0028(7) -0.0051(7)
C6 0.0292(9) 0.0397(9) 0.0323(9) -0.0013(8) 0.0058(8) -0.0023(8)
C7 0.0274(9) 0.0375(9) 0.0295(9) -0.0010(8) 0.0056(8) -0.0006(8)
C8 0.0258(8) 0.0330(9) 0.0262(8) 0.0015(7) 0.0047(7) -0.0018(7)
C9 0.0224(7) 0.0324(8) 0.0285(7) 0.0047(7) 0.0032(6) -0.0032(7)
C10 0.0322(9) 0.0394(10) 0.0307(9) 0.0059(9) 0.0014(8) -0.0037(8)
Cl1 0.0510(5) 0.0403(5) 0.0358(4) 0.0149(4) 0.0072(3) 0.0044(3)
Cl2 0.0532(5) 0.0367(5) 0.0358(4) 0.0022(4) 0.0071(3) 0.0054(3)
N1 0.0249(8) 0.0343(9) 0.0351(8) 0.0050(7) 0.0036(7) -0.0020(7)
N2 0.0311(8) 0.0365(9) 0.0308(8) 0.0060(8) 0.0021(7) -0.0068(7)
N3 0.0345(12) 0.0497(14) 0.0356(12) 0.0115(11) -0.0036(10) -0.0003(11)
N4 0.0510(14) 0.0502(14) 0.0364(12) 0.0137(12) -0.0037(11) -0.0160(11)
O1 0.0337(10) 0.0428(11) 0.0296(10) 0.0031(9) -0.0007(8) 0.0072(8)

loop_
_atom_type_symbol
_atom_type_description
_atom_type_scat_dispersion_real
_atom_type_scat_dispersion_imag
_atom_type_scat_source
C C 0.0033 0.0016 'International Tables Vol C Tables 4.2.6.8 and 6.1.1.4'
H H 0.0000 0.0000 'International Tables Vol C Tables 4.2.6.8 and 6.1.1.4'
N N 0.0061 0.0033 'International Tables Vol C Tables 4.2.6.8 and 6.1.1.4'
O O 0.0106 0.0060 'International Tables Vol C Tables 4.2.6.8 and 6.1.1.4'
Cl Cl 0.1484 0.1585 'International Tables Vol C Tables 4.2.6.8 and 6.1.1.4'

loop_
_geom_angle_atom_site_label_1
_geom_angle_atom_site_label_2
_geom_angle_atom_site_label_3
_geom_angle
_geom_angle_publ_flag
N1 C1 C2 121.5(3) ?
N1 C1 H1 119.3 ?
C2 C1 H1 119.3 ?
C3 C2 C1 117.6(3) ?
C3 C2 H2 121.2 ?
C1 C2 H2 121.2 ?
C2 C3 C4 122.4(3) ?
C2 C3 H3 118.8 ?
C4 C3 H3 118.8 ?
C3 C4 C5 124.4(3) yes
C3 C4 C9 118.8(3) ?
C5 C4 C9 116.7(3) ?
C6 C5 C4 119.9(3) ?
C6 C5 N2 120.9(3) ?
C4 C5 N2 119.3(3) yes
C5 C6 C7 121.2(3) ?
C5 C6 H6 119.4 ?
C7 C6 H6 119.4 ?
C6 C7 C8 120.5(3) ?
C6 C7 H7 119.7 ?
C8 C7 H7 119.7 ?
O1 C8 C9 119.4(2) ?
O1 C8 C7 123.6(3) yes
C9 C8 C7 117.1(3) ?
C8 C9 C4 124.5(3) yes
C8 C9 N1 119.1(2) yes
C4 C9 N1 116.4(3) ?
N4 C10 N3 123.6(3) ?
N4 C10 N2 118.8(3) yes
N3 C10 N2 117.5(3) ?
C1 N1 C9 123.3(3) ?
C1 N1 H1A 118.4 ?
C9 N1 H1A 118.4 ?
C10 N2 C5 124.5(3) ?
C10 N2 H2A 117.8 ?
C5 N2 H2A 117.8 ?
C10 N3 H3A 120.0 ?
C10 N3 H3B 120.0 ?
H3A N3 H3B 120.0 ?
C10 N4 H4A 120.0 ?
C10 N4 H4B 120.0 ?
H4A N4 H4B 120.0 ?
C8 O1 H1C 109.2 ?

loop_
_geom_bond_atom_site_label_1
_geom_bond_atom_site_label_2
_geom_bond_distance
_geom_bond_publ_flag
C1 N1 1.300(4) yes
C1 C2 1.397(4) ?
C1 H1 0.9300 ?
C2 C3 1.380(4) ?
C2 H2 0.9300 ?
C3 C4 1.388(4) yes
C3 H3 0.9300 ?
C4 C5 1.412(4) ?
C4 C9 1.413(4) yes
C5 C6 1.370(4) ?
C5 N2 1.423(4) yes
C6 C7 1.398(4) ?
C6 H6 0.9300 ?
C7 C8 1.404(4) ?
C7 H7 0.9300 ?
C8 O1 1.349(3) yes
C8 C9 1.356(4) ?
C9 N1 1.426(4) yes
C10 N4 1.316(4) yes
C10 N3 1.326(4) yes
C10 N2 1.363(4) yes
N1 H1A 0.8600 ?
N2 H2A 0.8600 ?
N3 H3A 0.8600 ?
N3 H3B 0.8600 ?
N4 H4A 0.8600 ?
N4 H4B 0.8600 ?
O1 H1C 0.9600 ?

loop_
_geom_hbond_atom_site_label_D
_geom_hbond_atom_site_label_H
_geom_hbond_atom_site_label_A
_geom_hbond_site_symmetry_A
_geom_hbond_distance_DH
_geom_hbond_distance_HA
_geom_hbond_distance_DA
_geom_hbond_angle_DHA
N2 H2A Cl1 3 0.86 2.43 3.250(3) 159.7
N3 H3B Cl1 3 0.86 2.58 3.362(3) 151.7
N3 H3A Cl2 2_655 0.86 2.50 3.277(3) 150.3
N4 H4A Cl1 2_655 0.86 2.61 3.293(3) 137.3
N4 H4B Cl1 1_655 0.86 2.54 3.320(3) 152.1
O1 H1C Cl2 7_666 0.96 2.08 3.033(2) 169.9

loop_
_cod_related_entry_id
_cod_related_entry_database
_cod_related_entry_code
1 ChemSpider 21131034
